data_7003040
loop_
_publ_author_name
'Ng, Chew Hee'
'Kong, King Chow'
'Von, Sze Tin'
'Balraj, Pauline'
'Jensen, Paul'
'Thirthagiri, Eswary'
'Hamada, Hirokazu'
'Chikira, Makoto'

_publ_section_title
;
 Synthesis, characterization, DNA-binding study and anticancer
 properties of ternary metal(ii) complexes of edda and an intercalating
 ligand
;
_journal_issue 4
_journal_name_full 'Dalton Transactions'
_journal_page_first 447
_journal_page_last 454
_journal_paper_doi 10.1039/b709269e
_journal_year 2008
_chemical_formula_moiety 'C18 H18 Cu N4 O4, 5(H2 O)'
_chemical_formula_sum 'C18 H28 Cu N4 O9'
_chemical_formula_weight 507.98
_chemical_name_common
;(N,N'-ethylenediaminediacetato)(1,10-
phenanthroline)copper(ii) pentahydrate
;
_chemical_name_systematic
;
(N,N'-ethylenediaminediacetato)(1,10-phenanthroline)copper(II) pentahydrate
;
_space_group_IT_number 2
_symmetry_cell_setting triclinic
_symmetry_Int_Tables_number 2
_symmetry_space_group_name_Hall '-P 1'
_symmetry_space_group_name_H-M 'P -1'
_atom_sites_solution_hydrogens geom
_atom_sites_solution_primary direct
_atom_sites_solution_secondary difmap
_audit_creation_method SHELXL-97
_cell_angle_alpha 65.609(2)
_cell_angle_beta 70.409(2)
_cell_angle_gamma 73.771(2)
_cell_formula_units_Z 2
_cell_length_a 9.897(1)
_cell_length_b 11.233(2)
_cell_length_c 11.851(2)
_cell_measurement_reflns_used 7062
_cell_measurement_temperature 150(2)
_cell_measurement_theta_max 28.2892
_cell_measurement_theta_min 2.2143
_cell_volume 1115.1(3)
_computing_cell_refinement 'SAINT Ver. 6.45 (Bruker-AXS, 2003)'
_computing_data_collection 'SMART Ver. 5.054 (Bruker-AXS, 1998)'
_computing_data_reduction 'SAINT Ver. 6.45'
_computing_molecular_graphics 'SHELXTL Ver. 6.14 (Bruker-AXS, 2003)'
_computing_publication_material 'modiCIFer-12162005 (Guzei, 2005)'
_computing_structure_refinement 'SHELXL-97 (Sheldrick, 1997)'
_computing_structure_solution 'SHELXS-97 (Sheldrick, 1990)'
_diffrn_ambient_temperature 150(2)
_diffrn_crystal_treatment
;
attached with Exxon Paratone N, to a short length
of fibre supported on a thin piece of copper wire
inserted in a copper mounting pin. The crystal was
quenched in a cold nitrogen gas stream from an
Oxford Cryosystems Cryostream.
;
_diffrn_measured_fraction_theta_full 0.939
_diffrn_measured_fraction_theta_max 0.939
_diffrn_measurement_device_type 'Bruker CCD-1000 area detector'
_diffrn_measurement_method '\w scans'
_diffrn_radiation_monochromator graphite
_diffrn_radiation_source 'fine-focus sealed tube'
_diffrn_radiation_type MoK\a
_diffrn_radiation_wavelength 0.71073
_diffrn_reflns_av_R_equivalents 0.0369
_diffrn_reflns_av_sigmaI/netI 0.0372
_diffrn_reflns_limit_h_max 13
_diffrn_reflns_limit_h_min -12
_diffrn_reflns_limit_k_max 14
_diffrn_reflns_limit_k_min -14
_diffrn_reflns_limit_l_max 15
_diffrn_reflns_limit_l_min -15
_diffrn_reflns_number 11229
_diffrn_reflns_theta_full 28.31
_diffrn_reflns_theta_max 28.31
_diffrn_reflns_theta_min 1.95
_diffrn_standards_decay_% 0.07
_diffrn_standards_number 162
_exptl_absorpt_coefficient_mu 1.036
_exptl_absorpt_correction_T_max 0.840
_exptl_absorpt_correction_T_min 0.655
_exptl_absorpt_correction_type integration
_exptl_absorpt_process_details
;
Gaussian (Coppens et al., 1965), XPREP (Bruker, 1995)
;
_exptl_crystal_colour blue
_exptl_crystal_density_diffrn 1.513
_exptl_crystal_density_method 'not measured'
_exptl_crystal_description prism
_exptl_crystal_F_000 530
_exptl_crystal_size_max 0.47
_exptl_crystal_size_mid 0.27
_exptl_crystal_size_min 0.19
_refine_diff_density_max 0.381
_refine_diff_density_min -0.427
_refine_diff_density_rms 0.059
_refine_ls_extinction_method none
_refine_ls_goodness_of_fit_ref 1.063
_refine_ls_hydrogen_treatment mixed
_refine_ls_matrix_type full
_refine_ls_number_parameters 325
_refine_ls_number_reflns 5197
_refine_ls_number_restraints 12
_refine_ls_restrained_S_all 1.063
_refine_ls_R_factor_all 0.0313
_refine_ls_R_factor_gt 0.0267
_refine_ls_shift/su_max 0.001
_refine_ls_shift/su_mean 0.000
_refine_ls_structure_factor_coef Fsqd
_refine_ls_weighting_details 'calc w=1/[\s^2^(Fo^2^)+(0.0368P)^2^+0.2268P] where P=(Fo^2^+2Fc^2^)/3'
_refine_ls_weighting_scheme calc
_refine_ls_wR_factor_gt 0.0739
_refine_ls_wR_factor_ref 0.0759
_reflns_number_gt 4638
_reflns_number_total 5197
_reflns_threshold_expression >2sigma(I)
_cod_data_source_file b709269e.txt
_cod_data_source_block twh06pj1
_cod_depositor_comments
;
The following automatic conversions were performed:
'_symmetry_cell_setting' value 'Triclinic' changed to 'triclinic'
according to '/home/saulius/struct/CIF-dictionaries/cif_core.dic'
dictionary named 'cif_core.dic' version 2.4.1 from 2010-06-29.

Automatic conversion script
Id: cif_fix_enum 1527 2010-12-29 10:47:43Z saulius 
;
_cod_original_sg_symbol_Hall '-P 1 '
_cod_original_sg_symbol_H-M 'P -1 '
_cod_database_code 7003040

loop_
_symmetry_equiv_pos_as_xyz
'x, y, z'
'-x, -y, -z'

loop_
_atom_site_label
_atom_site_type_symbol
_atom_site_fract_x
_atom_site_fract_y
_atom_site_fract_z
_atom_site_U_iso_or_equiv
_atom_site_adp_type
_atom_site_occupancy
_atom_site_symmetry_multiplicity
_atom_site_calc_flag
_atom_site_refinement_flags
_atom_site_disorder_assembly
_atom_site_disorder_group
Cu1 Cu 0.442298(19) 0.266936(17) 0.302755(17) 0.01775(7) Uani 1 1 d . . .
O1 O 0.29509(13) 0.41605(11) 0.15999(11) 0.0264(3) Uani 1 1 d . . .
O2 O 0.06778(13) 0.43137(12) 0.15308(11) 0.0279(3) Uani 1 1 d . . .
O3 O 0.56711(12) 0.13082(11) 0.45698(10) 0.0208(2) Uani 1 1 d . . .
O4 O 0.79796(12) 0.04604(11) 0.46228(11) 0.0248(2) Uani 1 1 d . . .
O5 O 0.32812(14) 0.68603(12) 0.06369(11) 0.0296(3) Uani 1 1 d D . .
H5A H 0.305(2) 0.6107(12) 0.0985(18) 0.036 Uiso 1 1 d D . .
H5B H 0.2636(18) 0.7341(18) 0.0999(19) 0.036 Uiso 1 1 d D . .
O6 O 0.03518(14) 0.67271(12) -0.03227(12) 0.0291(3) Uani 1 1 d D . .
H6A H 0.010(2) 0.645(2) -0.0750(18) 0.035 Uiso 1 1 d D . .
H6B H 0.052(2) 0.6057(14) 0.0297(15) 0.035 Uiso 1 1 d D . .
O7 O -0.11787(16) 0.87219(14) 0.05877(14) 0.0392(3) Uani 1 1 d D . .
H7A H -0.074(2) 0.8102(17) 0.030(2) 0.047 Uiso 1 1 d D . .
H7B H -0.059(2) 0.876(2) 0.093(2) 0.047 Uiso 1 1 d D . .
O8 O 0.11657(17) 0.88913(13) 0.14493(13) 0.0390(3) Uani 1 1 d D . .
H8A H 0.129(3) 0.9621(14) 0.0853(16) 0.047 Uiso 1 1 d D . .
H8B H 0.110(3) 0.900(2) 0.2129(15) 0.047 Uiso 1 1 d D . .
O9 O 0.07011(14) 0.92465(13) 0.37145(13) 0.0329(3) Uani 1 1 d D . .
H9A H -0.0069(15) 0.9723(19) 0.390(2) 0.039 Uiso 1 1 d D . .
H9B H 0.118(2) 0.919(2) 0.4189(18) 0.039 Uiso 1 1 d D . .
N1 N 0.52438(14) 0.43189(12) 0.26070(12) 0.0182(3) Uani 1 1 d . . .
N2 N 0.29439(14) 0.33429(12) 0.43914(12) 0.0191(3) Uani 1 1 d . . .
N3 N 0.32348(14) 0.15034(13) 0.29362(12) 0.0198(3) Uani 1 1 d D . .
H3N H 0.3032(19) 0.0814(13) 0.3634(12) 0.024 Uiso 1 1 d D . .
N4 N 0.61655(14) 0.17132(12) 0.20569(12) 0.0196(3) Uani 1 1 d D . .
H4N H 0.6454(19) 0.2116(17) 0.1237(9) 0.023 Uiso 1 1 d D . .
C1 C 0.44310(16) 0.50243(14) 0.33722(14) 0.0178(3) Uani 1 1 d . . .
C2 C 0.63711(17) 0.48065(16) 0.16817(15) 0.0234(3) Uani 1 1 d . . .
H2 H 0.6925 0.4339 0.1120 0.028 Uiso 1 1 calc R . .
C3 C 0.67688(18) 0.59867(17) 0.15073(16) 0.0270(3) Uani 1 1 d . . .
H3 H 0.7588 0.6300 0.0845 0.032 Uiso 1 1 calc R . .
C4 C 0.59784(19) 0.66819(16) 0.22893(16) 0.0265(3) Uani 1 1 d . . .
H4 H 0.6248 0.7477 0.2183 0.032 Uiso 1 1 calc R . .
C5 C 0.47514(17) 0.62108(15) 0.32620(15) 0.0216(3) Uani 1 1 d . . .
C6 C 0.38552(19) 0.68604(16) 0.41419(17) 0.0272(4) Uani 1 1 d . . .
H6 H 0.4068 0.7664 0.4075 0.033 Uiso 1 1 calc R . .
C7 C 0.27094(19) 0.63445(16) 0.50669(16) 0.0268(4) Uani 1 1 d . . .
H7 H 0.2137 0.6790 0.5644 0.032 Uiso 1 1 calc R . .
C8 C 0.23435(17) 0.51425(16) 0.51937(15) 0.0222(3) Uani 1 1 d . . .
C9 C 0.11796(18) 0.45463(17) 0.61494(15) 0.0271(4) Uani 1 1 d . . .
H9 H 0.0572 0.4948 0.6752 0.033 Uiso 1 1 calc R . .
C10 C 0.09343(18) 0.33834(18) 0.62005(16) 0.0287(4) Uani 1 1 d . . .
H10 H 0.0153 0.2972 0.6839 0.034 Uiso 1 1 calc R . .
C11 C 0.18377(17) 0.28028(16) 0.53089(15) 0.0241(3) Uani 1 1 d . . .
H11 H 0.1657 0.1993 0.5358 0.029 Uiso 1 1 calc R . .
C12 C 0.32022(16) 0.44909(14) 0.43398(14) 0.0177(3) Uani 1 1 d . . .
C13 C 0.18387(18) 0.36893(15) 0.18577(14) 0.0217(3) Uani 1 1 d . . .
C14 C 0.18164(18) 0.22243(15) 0.26718(16) 0.0237(3) Uani 1 1 d . . .
H14A H 0.1078 0.2149 0.3494 0.028 Uiso 1 1 calc R . .
H14B H 0.1523 0.1802 0.2223 0.028 Uiso 1 1 calc R . .
C15 C 0.41747(19) 0.09779(16) 0.19206(16) 0.0260(3) Uani 1 1 d . . .
H15A H 0.4183 0.1673 0.1066 0.031 Uiso 1 1 calc R . .
H15B H 0.3807 0.0219 0.1971 0.031 Uiso 1 1 calc R . .
C16 C 0.56851(19) 0.05416(15) 0.21257(16) 0.0251(3) Uani 1 1 d . . .
H16A H 0.5680 -0.0167 0.2973 0.030 Uiso 1 1 calc R . .
H16B H 0.6355 0.0192 0.1458 0.030 Uiso 1 1 calc R . .
C17 C 0.74258(17) 0.13244(16) 0.26021(14) 0.0223(3) Uani 1 1 d . . .
H17A H 0.8003 0.2054 0.2188 0.027 Uiso 1 1 calc R . .
H17B H 0.8053 0.0537 0.2414 0.027 Uiso 1 1 calc R . .
C18 C 0.69717(17) 0.10051(14) 0.40483(14) 0.0193(3) Uani 1 1 d . . .

loop_
_atom_site_aniso_label
_atom_site_aniso_U_11
_atom_site_aniso_U_22
_atom_site_aniso_U_33
_atom_site_aniso_U_23
_atom_site_aniso_U_13
_atom_site_aniso_U_12
Cu1 0.02053(10) 0.01558(10) 0.01795(10) -0.00807(7) -0.00276(7) -0.00334(7)
O1 0.0332(6) 0.0186(5) 0.0261(6) -0.0019(5) -0.0118(5) -0.0064(5)
O2 0.0312(6) 0.0256(6) 0.0280(6) -0.0102(5) -0.0147(5) 0.0039(5)
O3 0.0243(6) 0.0206(5) 0.0175(5) -0.0072(4) -0.0045(4) -0.0036(4)
O4 0.0263(6) 0.0251(6) 0.0236(6) -0.0068(5) -0.0112(5) -0.0019(5)
O5 0.0384(7) 0.0221(6) 0.0234(6) -0.0042(5) -0.0056(5) -0.0061(5)
O6 0.0327(7) 0.0241(6) 0.0298(7) -0.0056(5) -0.0089(5) -0.0086(5)
O7 0.0466(8) 0.0309(7) 0.0385(8) -0.0133(6) -0.0112(6) -0.0015(6)
O8 0.0596(9) 0.0271(7) 0.0299(7) -0.0114(6) -0.0095(7) -0.0064(6)
O9 0.0301(7) 0.0382(7) 0.0384(7) -0.0219(6) -0.0140(6) 0.0020(5)
N1 0.0198(6) 0.0167(6) 0.0180(6) -0.0064(5) -0.0044(5) -0.0026(5)
N2 0.0212(6) 0.0178(6) 0.0175(6) -0.0057(5) -0.0043(5) -0.0034(5)
N3 0.0266(7) 0.0156(6) 0.0171(6) -0.0032(5) -0.0081(5) -0.0040(5)
N4 0.0259(7) 0.0161(6) 0.0131(6) -0.0040(5) -0.0035(5) -0.0016(5)
C1 0.0207(7) 0.0157(7) 0.0178(7) -0.0052(6) -0.0086(6) -0.0005(6)
C2 0.0233(8) 0.0228(8) 0.0221(8) -0.0073(6) -0.0030(6) -0.0052(6)
C3 0.0261(8) 0.0260(8) 0.0263(8) -0.0040(7) -0.0048(7) -0.0107(7)
C4 0.0316(9) 0.0201(8) 0.0304(9) -0.0044(7) -0.0128(7) -0.0091(7)
C5 0.0268(8) 0.0174(7) 0.0241(8) -0.0070(6) -0.0128(6) -0.0015(6)
C6 0.0380(9) 0.0177(7) 0.0321(9) -0.0119(7) -0.0161(8) 0.0001(7)
C7 0.0347(9) 0.0228(8) 0.0273(8) -0.0161(7) -0.0121(7) 0.0055(7)
C8 0.0242(8) 0.0234(8) 0.0201(7) -0.0101(6) -0.0098(6) 0.0036(6)
C9 0.0271(8) 0.0318(9) 0.0191(8) -0.0122(7) -0.0042(6) 0.0033(7)
C10 0.0255(8) 0.0331(9) 0.0201(8) -0.0057(7) -0.0012(6) -0.0048(7)
C11 0.0251(8) 0.0236(8) 0.0203(8) -0.0044(6) -0.0041(6) -0.0063(6)
C12 0.0197(7) 0.0174(7) 0.0165(7) -0.0060(6) -0.0080(6) 0.0003(6)
C13 0.0313(8) 0.0199(7) 0.0153(7) -0.0082(6) -0.0077(6) -0.0013(6)
C14 0.0266(8) 0.0207(8) 0.0246(8) -0.0042(6) -0.0111(6) -0.0053(6)
C15 0.0383(9) 0.0215(8) 0.0234(8) -0.0112(7) -0.0108(7) -0.0039(7)
C16 0.0347(9) 0.0168(7) 0.0238(8) -0.0103(6) -0.0079(7) 0.0013(6)
C17 0.0222(8) 0.0210(7) 0.0177(7) -0.0045(6) -0.0037(6) 0.0001(6)
C18 0.0273(8) 0.0123(6) 0.0194(7) -0.0042(6) -0.0072(6) -0.0054(6)

loop_
_atom_type_symbol
_atom_type_description
_atom_type_scat_dispersion_real
_atom_type_scat_dispersion_imag
_atom_type_scat_source
C C 0.0033 0.0016 'International Tables Vol C Tables 4.2.6.8 and 6.1.1.4'
H H 0.0000 0.0000 'International Tables Vol C Tables 4.2.6.8 and 6.1.1.4'
N N 0.0061 0.0033 'International Tables Vol C Tables 4.2.6.8 and 6.1.1.4'
O O 0.0106 0.0060 'International Tables Vol C Tables 4.2.6.8 and 6.1.1.4'
Cu Cu 0.3201 1.2651 'International Tables Vol C Tables 4.2.6.8 and 6.1.1.4'

loop_
_geom_angle_atom_site_label_1
_geom_angle_atom_site_label_2
_geom_angle_atom_site_label_3
_geom_angle
_geom_angle_site_symmetry_1
_geom_angle_site_symmetry_3
_geom_angle_publ_flag
N4 Cu1 N2 164.52(5) . . ?
N4 Cu1 N1 98.74(5) . . ?
N2 Cu1 N1 81.85(5) . . ?
N4 Cu1 N3 86.03(5) . . ?
N2 Cu1 N3 99.00(5) . . ?
N1 Cu1 N3 158.85(5) . . ?
N4 Cu1 O3 76.95(5) . . ?
N2 Cu1 O3 87.58(5) . . ?
N1 Cu1 O3 95.40(4) . . ?
N3 Cu1 O3 105.75(5) . . ?
N4 Cu1 O1 109.02(5) . . ?
N2 Cu1 O1 86.44(5) . . ?
N1 Cu1 O1 83.74(5) . . ?
N3 Cu1 O1 75.25(5) . . ?
O3 Cu1 O1 174.02(4) . . ?
C13 O1 Cu1 108.70(10) . . ?
C18 O3 Cu1 109.88(9) . . ?
H5A O5 H5B 106(2) . . ?
H6A O6 H6B 105(2) . . ?
H7A O7 H7B 102(2) . . ?
H8A O8 H8B 107(2) . . ?
H9A O9 H9B 105(2) . . ?
C2 N1 C1 118.13(13) . . ?
C2 N1 Cu1 129.72(11) . . ?
C1 N1 Cu1 112.04(10) . . ?
C11 N2 C12 118.27(13) . . ?
C11 N2 Cu1 129.56(11) . . ?
C12 N2 Cu1 112.14(10) . . ?
C14 N3 C15 112.12(12) . . ?
C14 N3 Cu1 113.05(9) . . ?
C15 N3 Cu1 104.97(10) . . ?
C14 N3 H3N 105.1(12) . . ?
C15 N3 H3N 106.6(12) . . ?
Cu1 N3 H3N 115.0(12) . . ?
C17 N4 C16 111.53(12) . . ?
C17 N4 Cu1 111.75(9) . . ?
C16 N4 Cu1 105.99(10) . . ?
C17 N4 H4N 108.0(12) . . ?
C16 N4 H4N 102.1(12) . . ?
Cu1 N4 H4N 117.1(12) . . ?
N1 C1 C5 123.21(14) . . ?
N1 C1 C12 116.86(13) . . ?
C5 C1 C12 119.92(13) . . ?
N1 C2 C3 122.26(15) . . ?
N1 C2 H2 118.9 . . ?
C3 C2 H2 118.9 . . ?
C4 C3 C2 119.84(15) . . ?
C4 C3 H3 120.1 . . ?
C2 C3 H3 120.1 . . ?
C3 C4 C5 119.43(15) . . ?
C3 C4 H4 120.3 . . ?
C5 C4 H4 120.3 . . ?
C1 C5 C4 117.09(14) . . ?
C1 C5 C6 119.05(15) . . ?
C4 C5 C6 123.85(15) . . ?
C7 C6 C5 120.92(15) . . ?
C7 C6 H6 119.5 . . ?
C5 C6 H6 119.5 . . ?
C6 C7 C8 121.33(15) . . ?
C6 C7 H7 119.3 . . ?
C8 C7 H7 119.3 . . ?
C12 C8 C9 117.29(15) . . ?
C12 C8 C7 118.78(15) . . ?
C9 C8 C7 123.91(15) . . ?
C10 C9 C8 119.36(15) . . ?
C10 C9 H9 120.3 . . ?
C8 C9 H9 120.3 . . ?
C9 C10 C11 119.70(16) . . ?
C9 C10 H10 120.2 . . ?
C11 C10 H10 120.2 . . ?
N2 C11 C10 122.43(15) . . ?
N2 C11 H11 118.8 . . ?
C10 C11 H11 118.8 . . ?
N2 C12 C8 122.94(14) . . ?
N2 C12 C1 117.08(13) . . ?
C8 C12 C1 119.97(14) . . ?
O1 C13 O2 126.25(15) . . ?
O1 C13 C14 119.00(14) . . ?
O2 C13 C14 114.73(14) . . ?
N3 C14 C13 112.98(13) . . ?
N3 C14 H14A 109.0 . . ?
C13 C14 H14A 109.0 . . ?
N3 C14 H14B 109.0 . . ?
C13 C14 H14B 109.0 . . ?
H14A C14 H14B 107.8 . . ?
N3 C15 C16 107.48(13) . . ?
N3 C15 H15A 110.2 . . ?
C16 C15 H15A 110.2 . . ?
N3 C15 H15B 110.2 . . ?
C16 C15 H15B 110.2 . . ?
H15A C15 H15B 108.5 . . ?
N4 C16 C15 107.64(12) . . ?
N4 C16 H16A 110.2 . . ?
C15 C16 H16A 110.2 . . ?
N4 C16 H16B 110.2 . . ?
C15 C16 H16B 110.2 . . ?
H16A C16 H16B 108.5 . . ?
N4 C17 C18 112.15(12) . . ?
N4 C17 H17A 109.2 . . ?
C18 C17 H17A 109.2 . . ?
N4 C17 H17B 109.2 . . ?
C18 C17 H17B 109.2 . . ?
H17A C17 H17B 107.9 . . ?
O3 C18 O4 125.00(14) . . ?
O3 C18 C17 118.87(13) . . ?
O4 C18 C17 116.12(13) . . ?

loop_
_geom_bond_atom_site_label_1
_geom_bond_atom_site_label_2
_geom_bond_distance
_geom_bond_site_symmetry_2
_geom_bond_publ_flag
Cu1 N4 2.0263(13) . ?
Cu1 N2 2.0328(13) . ?
Cu1 N1 2.0369(13) . ?
Cu1 N3 2.0429(13) . ?
Cu1 O3 2.3140(11) . ?
Cu1 O1 2.3957(12) . ?
O1 C13 1.246(2) . ?
O2 C13 1.259(2) . ?
O3 C18 1.2450(19) . ?
O4 C18 1.2662(19) . ?
O5 H5A 0.835(9) . ?
O5 H5B 0.836(9) . ?
O6 H6A 0.818(9) . ?
O6 H6B 0.830(9) . ?
O7 H7A 0.843(10) . ?
O7 H7B 0.835(10) . ?
O8 H8A 0.839(10) . ?
O8 H8B 0.844(10) . ?
O9 H9A 0.820(9) . ?
O9 H9B 0.824(9) . ?
N1 C2 1.331(2) . ?
N1 C1 1.3584(19) . ?
N2 C11 1.333(2) . ?
N2 C12 1.3567(19) . ?
N3 C14 1.475(2) . ?
N3 C15 1.480(2) . ?
N3 H3N 0.878(9) . ?
N4 C17 1.472(2) . ?
N4 C16 1.483(2) . ?
N4 H4N 0.868(9) . ?
C1 C5 1.400(2) . ?
C1 C12 1.434(2) . ?
C2 C3 1.402(2) . ?
C2 H2 0.9500 . ?
C3 C4 1.360(2) . ?
C3 H3 0.9500 . ?
C4 C5 1.414(2) . ?
C4 H4 0.9500 . ?
C5 C6 1.433(2) . ?
C6 C7 1.354(3) . ?
C6 H6 0.9500 . ?
C7 C8 1.430(2) . ?
C7 H7 0.9500 . ?
C8 C12 1.403(2) . ?
C8 C9 1.410(2) . ?
C9 C10 1.368(3) . ?
C9 H9 0.9500 . ?
C10 C11 1.397(2) . ?
C10 H10 0.9500 . ?
C11 H11 0.9500 . ?
C13 C14 1.528(2) . ?
C14 H14A 0.9900 . ?
C14 H14B 0.9900 . ?
C15 C16 1.507(2) . ?
C15 H15A 0.9900 . ?
C15 H15B 0.9900 . ?
C16 H16A 0.9900 . ?
C16 H16B 0.9900 . ?
C17 C18 1.528(2) . ?
C17 H17A 0.9900 . ?
C17 H17B 0.9900 . ?

loop_
_geom_hbond_atom_site_label_D
_geom_hbond_atom_site_label_H
_geom_hbond_atom_site_label_A
_geom_hbond_distance_DH
_geom_hbond_distance_HA
_geom_hbond_distance_DA
_geom_hbond_angle_DHA
_geom_hbond_site_symmetry_A
O5 H5A O1 0.835(9) 2.019(11) 2.8376(17) 167(2) .
O5 H5B O8 0.836(9) 2.065(11) 2.8824(19) 166(2) .
O6 H6A O2 0.818(9) 1.923(10) 2.7353(17) 172(2) 2_565
O6 H6B O2 0.830(9) 1.901(11) 2.7105(17) 165(2) .
O7 H7A O6 0.843(10) 1.893(10) 2.7355(19) 176(2) .
O7 H7B O8 0.835(10) 2.083(11) 2.908(2) 169(2) .
O8 H8A O7 0.839(10) 1.944(11) 2.769(2) 168(2) 2_575
O8 H8B O9 0.844(10) 1.905(10) 2.7443(19) 173(2) .
O9 H9A O4 0.820(9) 1.932(11) 2.7364(17) 167(2) 1_465
O9 H9B O4 0.824(9) 2.060(11) 2.8631(17) 165(2) 2_666
N3 H3N O4 0.878(9) 2.071(10) 2.9256(18) 164.1(17) 2_656
N4 H4N O5 0.868(9) 1.998(10) 2.8552(18) 169.2(17) 2_665

loop_
_geom_torsion_atom_site_label_1
_geom_torsion_atom_site_label_2
_geom_torsion_atom_site_label_3
_geom_torsion_atom_site_label_4
_geom_torsion
_geom_torsion_site_symmetry_1
_geom_torsion_site_symmetry_2
_geom_torsion_site_symmetry_3
_geom_torsion_site_symmetry_4
_geom_torsion_publ_flag
N4 Cu1 O1 C13 106.05(11) . . . . ?
N2 Cu1 O1 C13 -74.65(11) . . . . ?
N1 Cu1 O1 C13 -156.83(11) . . . . ?
N3 Cu1 O1 C13 25.63(10) . . . . ?
N4 Cu1 O3 C18 22.56(10) . . . . ?
N2 Cu1 O3 C18 -156.77(10) . . . . ?
N1 Cu1 O3 C18 -75.19(10) . . . . ?
N3 Cu1 O3 C18 104.56(10) . . . . ?
N4 Cu1 N1 C2 18.02(14) . . . . ?
N2 Cu1 N1 C2 -177.62(14) . . . . ?
N3 Cu1 N1 C2 -83.7(2) . . . . ?
O3 Cu1 N1 C2 95.61(14) . . . . ?
O1 Cu1 N1 C2 -90.33(14) . . . . ?
N4 Cu1 N1 C1 -165.84(10) . . . . ?
N2 Cu1 N1 C1 -1.48(10) . . . . ?
N3 Cu1 N1 C1 92.41(17) . . . . ?
O3 Cu1 N1 C1 -88.25(10) . . . . ?
O1 Cu1 N1 C1 85.80(10) . . . . ?
N4 Cu1 N2 C11 -83.4(2) . . . . ?
N1 Cu1 N2 C11 -176.77(14) . . . . ?
N3 Cu1 N2 C11 24.60(14) . . . . ?
O3 Cu1 N2 C11 -80.97(14) . . . . ?
O1 Cu1 N2 C11 99.05(14) . . . . ?
N4 Cu1 N2 C12 94.2(2) . . . . ?
N1 Cu1 N2 C12 0.89(10) . . . . ?
N3 Cu1 N2 C12 -157.74(10) . . . . ?
O3 Cu1 N2 C12 96.69(10) . . . . ?
O1 Cu1 N2 C12 -83.29(10) . . . . ?
N4 Cu1 N3 C14 -139.48(11) . . . . ?
N2 Cu1 N3 C14 55.26(11) . . . . ?
N1 Cu1 N3 C14 -35.4(2) . . . . ?
O3 Cu1 N3 C14 145.28(10) . . . . ?
O1 Cu1 N3 C14 -28.61(10) . . . . ?
N4 Cu1 N3 C15 -16.97(10) . . . . ?
N2 Cu1 N3 C15 177.77(9) . . . . ?
N1 Cu1 N3 C15 87.10(17) . . . . ?
O3 Cu1 N3 C15 -92.22(10) . . . . ?
O1 Cu1 N3 C15 93.89(10) . . . . ?
N2 Cu1 N4 C17 -25.7(2) . . . . ?
N1 Cu1 N4 C17 65.31(10) . . . . ?
N3 Cu1 N4 C17 -135.43(10) . . . . ?
O3 Cu1 N4 C17 -28.24(9) . . . . ?
O1 Cu1 N4 C17 151.66(9) . . . . ?
N2 Cu1 N4 C16 96.0(2) . . . . ?
N1 Cu1 N4 C16 -173.00(9) . . . . ?
N3 Cu1 N4 C16 -13.74(10) . . . . ?
O3 Cu1 N4 C16 93.44(9) . . . . ?
O1 Cu1 N4 C16 -86.65(10) . . . . ?
C2 N1 C1 C5 -2.3(2) . . . . ?
Cu1 N1 C1 C5 -178.90(11) . . . . ?
C2 N1 C1 C12 178.47(13) . . . . ?
Cu1 N1 C1 C12 1.84(16) . . . . ?
C1 N1 C2 C3 2.4(2) . . . . ?
Cu1 N1 C2 C3 178.30(12) . . . . ?
N1 C2 C3 C4 -0.9(3) . . . . ?
C2 C3 C4 C5 -0.7(3) . . . . ?
N1 C1 C5 C4 0.7(2) . . . . ?
C12 C1 C5 C4 179.94(13) . . . . ?
N1 C1 C5 C6 -177.98(14) . . . . ?
C12 C1 C5 C6 1.3(2) . . . . ?
C3 C4 C5 C1 0.8(2) . . . . ?
C3 C4 C5 C6 179.42(16) . . . . ?
C1 C5 C6 C7 -0.2(2) . . . . ?
C4 C5 C6 C7 -178.82(15) . . . . ?
C5 C6 C7 C8 -0.6(2) . . . . ?
C6 C7 C8 C12 0.3(2) . . . . ?
C6 C7 C8 C9 178.91(15) . . . . ?
C12 C8 C9 C10 -0.3(2) . . . . ?
C7 C8 C9 C10 -178.97(15) . . . . ?
C8 C9 C10 C11 0.1(2) . . . . ?
C12 N2 C11 C10 0.8(2) . . . . ?
Cu1 N2 C11 C10 178.32(12) . . . . ?
C9 C10 C11 N2 -0.3(3) . . . . ?
C11 N2 C12 C8 -1.1(2) . . . . ?
Cu1 N2 C12 C8 -179.06(12) . . . . ?
C11 N2 C12 C1 177.79(13) . . . . ?
Cu1 N2 C12 C1 -0.16(16) . . . . ?
C9 C8 C12 N2 0.9(2) . . . . ?
C7 C8 C12 N2 179.59(14) . . . . ?
C9 C8 C12 C1 -177.97(14) . . . . ?
C7 C8 C12 C1 0.7(2) . . . . ?
N1 C1 C12 N2 -1.2(2) . . . . ?
C5 C1 C12 N2 179.56(13) . . . . ?
N1 C1 C12 C8 177.77(13) . . . . ?
C5 C1 C12 C8 -1.5(2) . . . . ?
Cu1 O1 C13 O2 162.02(13) . . . . ?
Cu1 O1 C13 C14 -16.48(16) . . . . ?
C15 N3 C14 C13 -87.79(16) . . . . ?
Cu1 N3 C14 C13 30.64(16) . . . . ?
O1 C13 C14 N3 -6.5(2) . . . . ?
O2 C13 C14 N3 174.84(13) . . . . ?
C14 N3 C15 C16 167.48(12) . . . . ?
Cu1 N3 C15 C16 44.38(14) . . . . ?
C17 N4 C16 C15 163.67(13) . . . . ?
Cu1 N4 C16 C15 41.84(14) . . . . ?
N3 C15 C16 N4 -59.12(16) . . . . ?
C16 N4 C17 C18 -86.39(15) . . . . ?
Cu1 N4 C17 C18 32.04(15) . . . . ?
Cu1 O3 C18 O4 167.65(12) . . . . ?
Cu1 O3 C18 C17 -11.18(15) . . . . ?
N4 C17 C18 O3 -12.04(19) . . . . ?
N4 C17 C18 O4 169.04(13) . . . . ?
